data_4518587
loop_
_publ_author_name
'Liu, Jing-Jing'
'Li, Ning'
'Sun, Jia-Wei'
'Liu, Jiang'
'Dong, Long-Zhang'
'Yao, Su-Juan'
'Zhang, Lei'
'Xin, Zhi-Feng'
'Shi, Jing-Wen'
'Wang, Jing-Xuan'
'Li, Shun-Li'
'Lan, Ya-Qian'

_publ_section_title
;
 Ferrocene-Functionalized Polyoxo-Titanium Cluster for CO2 Photoreduction
;
_journal_name_full 'ACS Catalysis'
_journal_page_first 4510
_journal_page_last 4519
_journal_paper_doi 10.1021/acscatal.0c04495
_journal_year 2021
_chemical_formula_moiety 'C90 H122 Fe4 N2 O36 Ti8, 4(C3 H8 O)'
_chemical_formula_sum 'C102 H154 Fe4 N2 O40 Ti8'
_chemical_formula_weight 2654.86
_space_group_crystal_system monoclinic
_space_group_IT_number 14
_space_group_name_Hall '-P 2yn'
_space_group_name_H-M_alt 'P 1 21/n 1'
_atom_sites_solution_hydrogens mixed
_atom_sites_solution_primary dual
_audit_creation_date 2020-07-26
_audit_creation_method
;
Olex2 1.3
(compiled 2020.07.16 svn.r6f6c53a7 for OlexSys, GUI svn.r6139)
;
_cell_angle_alpha 90
_cell_angle_beta 90.699(2)
_cell_angle_gamma 90
_cell_formula_units_Z 2
_cell_length_a 12.3397(16)
_cell_length_b 15.543(2)
_cell_length_c 34.356(5)
_cell_measurement_reflns_used 8338
_cell_measurement_temperature 296.15
_cell_measurement_theta_max 25.26
_cell_measurement_theta_min 2.21
_cell_volume 6588.9(15)
_computing_cell_refinement 'SAINT V8.40A (?, 2016)'
_computing_data_reduction 'SAINT V8.40A (?, 2016)'
_computing_molecular_graphics 'Olex2 1.3 (Dolomanov et al., 2009)'
_computing_publication_material 'Olex2 1.3 (Dolomanov et al., 2009)'
_computing_structure_refinement 'SHELXL 2018/3 (Sheldrick, 2015)'
_computing_structure_solution 'SHELXT  (Sheldrick, 2015)'
_diffrn_ambient_temperature 296.15
_diffrn_detector_area_resol_mean 8
_diffrn_measured_fraction_theta_full 0.966
_diffrn_measured_fraction_theta_max 0.963
_diffrn_measurement_device_type 'Bruker SMART APEX CCD area detector'
_diffrn_measurement_method '\w and \f scans'
_diffrn_radiation_monochromator graphite
_diffrn_radiation_type MoK\a
_diffrn_radiation_wavelength 0.71073
_diffrn_reflns_av_R_equivalents 0.0556
_diffrn_reflns_av_unetI/netI 0.0683
_diffrn_reflns_Laue_measured_fraction_full 0.966
_diffrn_reflns_Laue_measured_fraction_max 0.963
_diffrn_reflns_limit_h_max 13
_diffrn_reflns_limit_h_min -14
_diffrn_reflns_limit_k_max 15
_diffrn_reflns_limit_k_min -18
_diffrn_reflns_limit_l_max 41
_diffrn_reflns_limit_l_min -41
_diffrn_reflns_number 33825
_diffrn_reflns_point_group_measured_fraction_full 0.966
_diffrn_reflns_point_group_measured_fraction_max 0.963
_diffrn_reflns_theta_full 25.242
_diffrn_reflns_theta_max 25.485
_diffrn_reflns_theta_min 1.438
_diffrn_source 'sealed tube'
_diffrn_source_current 30.0
_diffrn_source_power 1.5
_diffrn_source_voltage 50.0
_exptl_absorpt_coefficient_mu 0.955
_exptl_absorpt_correction_T_max 0.7452
_exptl_absorpt_correction_T_min 0.6339
_exptl_absorpt_correction_type multi-scan
_exptl_absorpt_process_details
;
SADABS-2016/2 (Bruker,2016/2) was used for absorption correction.
wR2(int) was 0.0870 before and 0.0542 after correction.
The Ratio of minimum to maximum transmission is 0.8506.
The \l/2 correction factor is Not present.
;
_exptl_crystal_colour 'clear light yellow'
_exptl_crystal_colour_lustre clear
_exptl_crystal_colour_modifier light
_exptl_crystal_colour_primary yellow
_exptl_crystal_density_diffrn 1.338
_exptl_crystal_description rhombohedral
_exptl_crystal_F_000 2760
_exptl_crystal_size_max 0.08
_exptl_crystal_size_mid 0.05
_exptl_crystal_size_min 0.05
_refine_diff_density_max 0.459
_refine_diff_density_min -0.360
_refine_diff_density_rms 0.083
_refine_ls_extinction_method none
_refine_ls_goodness_of_fit_ref 1.009
_refine_ls_hydrogen_treatment constr
_refine_ls_matrix_type full
_refine_ls_number_parameters 716
_refine_ls_number_reflns 11774
_refine_ls_number_restraints 25
_refine_ls_restrained_S_all 1.009
_refine_ls_R_factor_all 0.0888
_refine_ls_R_factor_gt 0.0543
_refine_ls_shift/su_max 0.001
_refine_ls_shift/su_mean 0.000
_refine_ls_structure_factor_coef Fsqd
_refine_ls_weighting_details 'w=1/[\s^2^(Fo^2^)+(0.0923P)^2^] where P=(Fo^2^+2Fc^2^)/3'
_refine_ls_weighting_scheme calc
_refine_ls_wR_factor_gt 0.1454
_refine_ls_wR_factor_ref 0.1635
_reflns_Friedel_coverage 0.000
_reflns_number_gt 7774
_reflns_number_total 11774
_reflns_threshold_expression 'I > 2\s(I)'
_cod_data_source_file cs0c04495_si_002.cif
_cod_data_source_block mo_ti8-Fcdc
_cod_original_cell_volume 6589.0(15)
_cod_database_code 4518587
_shelx_shelxl_version_number 2018/3
_shelx_space_group_comment
;
The symmetry employed for this shelxl refinement is uniquely defined
by the following loop, which should always be used as a source of
symmetry information in preference to the above space-group names.
They are only intended as comments.
;
_shelx_estimated_absorpt_t_max 0.954
_shelx_estimated_absorpt_t_min 0.928
_olex2_refinement_description
;
1. Fixed Uiso
 At 1.2 times of:
  All C(H) groups, All C(H,H) groups
 At 1.5 times of:
  All C(H,H,H) groups, All O(H) groups
2. Restrained distances
 O20-C51
 1.4 with sigma of 0.02
3. Uiso/Uaniso restraints and constraints
Uanis(O20) \\sim Ueq, Uanis(C51) \\sim Ueq, Uanis(C50) \\sim Ueq, Uanis(C48)
\\sim Ueq: with sigma of 0.1 and sigma for terminal atoms of 0.2
4.a Riding coordinates:
 C48(H48A,H48B,H48C), C50(H50A,H50B,H50C)
4.b Ternary CH refined with riding coordinates:
 C17(H17), C21(H21), C22(H22), C24(H24), C27(H27), C33(H33), C42(H42), C51(H51)
4.c Secondary CH2 refined with riding coordinates:
 C19(H19A,H19B), C20(H20A,H20B), C26(H26A,H26B), C29(H29A,H29B), C32(H32A,H32B)
4.d Aromatic/amide H refined with riding coordinates:
 C5(H5), C6(H6), C8(H8), C11(H11), C12(H12), C13(H13), C14(H14), C16(H16),
 C18(H18), C23(H23), C25(H25), C28(H28), C30(H30), C31(H31), C34(H34), C35(H35)
4.e X=CH2 refined with riding coordinates:
 C43(H43A,H43B)
4.f Idealised Me refined as rotating group:
 C36(H36A,H36B,H36C), C37(H37A,H37B,H37C), C38(H38A,H38B,H38C), C39(H39A,H39B,
 H39C), C40(H40A,H40B,H40C), C41(H41A,H41B,H41C), C44(H44A,H44B,H44C), C45(H45A,
 H45B,H45C), C46(H46A,H46B,H46C), C47(H47A,H47B,H47C), C49(H49A,H49B,H49C)
4.g Idealised tetrahedral OH refined as rotating group:
 O19(H19), O20(H20)
;
_platon_squeeze_void_probe_radius 1.20
_olex2_submission_special_instructions 'No special instructions were received'

loop_
_space_group_symop_operation_xyz
'x, y, z'
'-x+1/2, y+1/2, -z+1/2'
'-x, -y, -z'
'x-1/2, -y-1/2, z-1/2'

loop_
_atom_site_label
_atom_site_type_symbol
_atom_site_fract_x
_atom_site_fract_y
_atom_site_fract_z
_atom_site_U_iso_or_equiv
_atom_site_adp_type
_atom_site_occupancy
_atom_site_site_symmetry_order
_atom_site_calc_flag
_atom_site_refinement_flags_posn
_atom_site_refinement_flags_adp
_atom_site_refinement_flags_occupancy
_atom_site_disorder_assembly
_atom_site_disorder_group
Fe1 Fe 0.63600(5) 0.74273(4) 0.50961(2) 0.03703(17) Uani 1 1 d . . . . .
Fe2 Fe 0.10277(5) 0.63597(5) 0.44401(2) 0.0505(2) Uani 1 1 d . . . . .
Ti1 Ti 0.50201(6) 0.52256(5) 0.38423(2) 0.03174(19) Uani 1 1 d . . . . .
Ti3 Ti 0.36337(6) 0.57974(5) 0.31600(2) 0.0363(2) Uani 1 1 d . . . . .
Ti4 Ti 0.30362(6) 0.38287(5) 0.33590(2) 0.0360(2) Uani 1 1 d . . . . .
Ti2 Ti 0.48375(7) 0.74283(5) 0.35638(2) 0.0383(2) Uani 1 1 d . . . . .
O1 O 0.4846(2) 0.61713(17) 0.35077(7) 0.0341(6) Uani 1 1 d . . . . .
O2 O 0.4063(2) 0.47769(17) 0.34633(7) 0.0348(6) Uani 1 1 d . . . . .
O3 O 0.5943(2) 0.59588(19) 0.42197(8) 0.0436(7) Uani 1 1 d . . . . .
O4 O 0.4713(2) 0.41905(19) 0.41805(8) 0.0445(7) Uani 1 1 d . . . . .
O5 O 0.3830(2) 0.5748(2) 0.41945(8) 0.0448(7) Uani 1 1 d . . . . .
O6 O 0.3598(2) 0.32748(19) 0.38633(8) 0.0450(8) Uani 1 1 d . . . . .
O7 O 0.2689(2) 0.47192(19) 0.29662(8) 0.0457(8) Uani 1 1 d . . . . .
O8 O 0.6270(2) 0.47815(19) 0.36831(8) 0.0464(8) Uani 1 1 d . . . . .
O9 O 0.3959(3) 0.31941(19) 0.30745(8) 0.0476(8) Uani 1 1 d . . . . .
O10 O 0.4494(3) 0.8557(2) 0.36147(9) 0.0541(8) Uani 1 1 d . . . . .
O11 O 0.5923(3) 0.73271(19) 0.40189(8) 0.0469(8) Uani 1 1 d . . . . .
O12 O 0.2035(3) 0.45799(19) 0.37410(9) 0.0489(8) Uani 1 1 d . . . . .
O13 O 0.2315(2) 0.5949(2) 0.35037(8) 0.0459(8) Uani 1 1 d . . . . .
O14 O 0.3754(3) 0.71774(19) 0.40298(9) 0.0493(8) Uani 1 1 d . . . . .
O15 O 0.3653(3) 0.71235(19) 0.31884(9) 0.0514(8) Uani 1 1 d . . . . .
O16 O 0.4421(3) 0.5706(2) 0.27168(8) 0.0532(8) Uani 1 1 d . . . . .
O17 O 0.5943(3) 0.7580(2) 0.32360(9) 0.0506(8) Uani 1 1 d . . . . .
O18 O 0.1836(3) 0.3164(2) 0.33126(9) 0.0524(8) Uani 1 1 d . . . . .
N1 N 0.2421(3) 0.6279(3) 0.26836(10) 0.0538(11) Uani 1 1 d . . . . .
C1 C 0.4254(4) 0.3470(3) 0.41344(11) 0.0364(10) Uani 1 1 d . . . . .
C2 C 0.5466(4) 0.7206(3) 0.55778(11) 0.0392(10) Uani 1 1 d . . . . .
C3 C 0.6921(3) 0.6960(3) 0.45845(11) 0.0383(10) Uani 1 1 d . . . . .
C4 C 0.6200(3) 0.6738(3) 0.42515(11) 0.0366(10) Uani 1 1 d . . . . .
C5 C 0.4822(3) 0.7059(3) 0.52341(12) 0.0416(10) Uani 1 1 d . . . . .
H5 H 0.448798 0.654423 0.516414 0.050 Uiso 1 1 calc R U . . .
C6 C 0.7416(4) 0.7767(3) 0.46697(13) 0.0488(12) Uani 1 1 d . . . . .
H6 H 0.736931 0.826103 0.451768 0.059 Uiso 1 1 calc R U . . .
C7 C 0.3464(4) 0.6525(3) 0.42280(12) 0.0415(11) Uani 1 1 d . . . . .
C8 C 0.7194(4) 0.6392(3) 0.48921(12) 0.0475(12) Uani 1 1 d . . . . .
H8 H 0.698569 0.581914 0.491335 0.057 Uiso 1 1 calc R U . . .
C9 C 0.2627(4) 0.6660(3) 0.45265(13) 0.0468(11) Uani 1 1 d . . . . .
C10 C 0.1810(4) 0.5370(3) 0.37136(13) 0.0463(11) Uani 1 1 d . . . . .
C11 C 0.5824(4) 0.8069(3) 0.55709(12) 0.0480(12) Uani 1 1 d . . . . .
H11 H 0.626420 0.833316 0.575718 0.058 Uiso 1 1 calc R U . . .
C12 C 0.4785(4) 0.7830(3) 0.50223(13) 0.0507(12) Uani 1 1 d . . . . .
H12 H 0.442267 0.791214 0.478630 0.061 Uiso 1 1 calc R U . . .
C13 C 0.7836(4) 0.6853(4) 0.51591(14) 0.0619(15) Uani 1 1 d . . . . .
H13 H 0.811799 0.663531 0.539124 0.074 Uiso 1 1 calc R U . . .
C14 C 0.7985(4) 0.7685(4) 0.50233(15) 0.0650(16) Uani 1 1 d . . . . .
H14 H 0.839209 0.811287 0.514539 0.078 Uiso 1 1 calc R U . . .
C15 C 0.0870(4) 0.5691(4) 0.39390(15) 0.0593(14) Uani 1 1 d . . . . .
C16 C 0.5392(4) 0.8463(3) 0.52273(13) 0.0526(13) Uani 1 1 d . . . . .
H16 H 0.549047 0.903165 0.515161 0.063 Uiso 1 1 calc R U . . .
C17 C 0.2267(4) 0.6047(4) 0.48106(14) 0.0589(14) Uani 1 1 d . . . . .
H17 H 0.256475 0.546917 0.485246 0.071 Uiso 1 1 calc R U . . .
C18 C 0.0393(4) 0.6538(4) 0.38970(16) 0.0697(16) Uani 1 1 d . . . . .
H18 H 0.058399 0.696389 0.372078 0.084 Uiso 1 1 calc R U . . .
C19 C 0.1449(4) 0.5733(3) 0.26919(16) 0.0674(16) Uani 1 1 d . . . . .
H19A H 0.101609 0.582906 0.245831 0.081 Uiso 1 1 calc R U . . .
H19B H 0.101345 0.588313 0.291501 0.081 Uiso 1 1 calc R U . . .
C20 C 0.2112(5) 0.7188(4) 0.27775(16) 0.0693(16) Uani 1 1 d . . . . .
H20A H 0.180617 0.746573 0.254849 0.083 Uiso 1 1 calc R U . . .
H20B H 0.157324 0.719413 0.298066 0.083 Uiso 1 1 calc R U . . .
C21 C 0.3810(6) 0.9132(4) 0.38020(17) 0.0757(17) Uani 1 1 d . . . . .
H21 H 0.312822 0.883669 0.385849 0.091 Uiso 1 1 calc R U . . .
C22 C 0.7384(5) 0.4649(5) 0.37608(19) 0.084(2) Uani 1 1 d . . . . .
H22 H 0.762567 0.512104 0.392998 0.101 Uiso 1 1 calc R U . . .
C23 C 0.1982(4) 0.7417(4) 0.45622(17) 0.0662(15) Uani 1 1 d . . . . .
H23 H 0.203541 0.791407 0.441289 0.079 Uiso 1 1 calc R U . . .
C24 C 0.5094(5) 0.3166(4) 0.3040(2) 0.0788(18) Uani 1 1 d . . . . .
H24 H 0.537224 0.356495 0.323822 0.095 Uiso 1 1 calc R U . . .
C25 C 0.0372(4) 0.5224(4) 0.42573(17) 0.0749(18) Uani 1 1 d . . . . .
H25 H 0.055146 0.467926 0.434918 0.090 Uiso 1 1 calc R U . . .
C26 C 0.1775(5) 0.4799(4) 0.27162(15) 0.0699(16) Uani 1 1 d . . . . .
H26A H 0.117958 0.446016 0.281599 0.084 Uiso 1 1 calc R U . . .
H26B H 0.194875 0.458610 0.245897 0.084 Uiso 1 1 calc R U . . .
C27 C 0.6767(5) 0.7027(4) 0.3082(2) 0.0826(19) Uani 1 1 d . . . . .
H27 H 0.658578 0.643213 0.314948 0.099 Uiso 1 1 calc R U . . .
C28 C 0.1238(5) 0.7267(4) 0.48715(18) 0.0798(19) Uani 1 1 d . . . . .
H28 H 0.072559 0.765629 0.496094 0.096 Uiso 1 1 calc R U . . .
C29 C 0.3105(5) 0.7653(3) 0.29103(16) 0.0699(16) Uani 1 1 d . . . . .
H29A H 0.357125 0.776599 0.269103 0.084 Uiso 1 1 calc R U . . .
H29B H 0.290951 0.819783 0.302756 0.084 Uiso 1 1 calc R U . . .
C30 C 0.2988(5) 0.6226(4) 0.23076(14) 0.0770(18) Uani 1 1 d . . . . .
H30 H 0.278404 0.651839 0.208218 0.092 Uiso 1 1 calc R U . . .
C31 C 0.1412(5) 0.6424(5) 0.50189(16) 0.0802(19) Uani 1 1 d . . . . .
H31 H 0.102769 0.616525 0.521858 0.096 Uiso 1 1 calc R U . . .
C32 C 0.3933(6) 0.5635(4) 0.23434(13) 0.082(2) Uani 1 1 d . . . . .
H32A H 0.369541 0.504691 0.230090 0.098 Uiso 1 1 calc R U . . .
H32B H 0.445956 0.577530 0.214605 0.098 Uiso 1 1 calc R U . . .
O19 O 0.6635(7) 0.9517(6) 0.3436(2) 0.184(3) Uani 1 1 d . . . . .
H19 H 0.602808 0.930211 0.344122 0.275 Uiso 1 1 calc R U . . .
C33 C 0.0827(5) 0.2994(5) 0.3506(2) 0.093(2) Uani 1 1 d . . . . .
H33 H 0.061444 0.351682 0.364495 0.112 Uiso 1 1 calc R U . . .
C34 C -0.0436(5) 0.6579(6) 0.4184(2) 0.093(2) Uani 1 1 d . . . . .
H34 H -0.088993 0.704761 0.422450 0.111 Uiso 1 1 calc R U . . .
C35 C -0.0464(5) 0.5790(5) 0.4400(2) 0.096(2) Uani 1 1 d . . . . .
H35 H -0.094096 0.566367 0.459941 0.115 Uiso 1 1 calc R U . . .
C36 C -0.0047(5) 0.2786(5) 0.3213(3) 0.121(3) Uani 1 1 d . . . . .
H36A H -0.012896 0.325638 0.303428 0.181 Uiso 1 1 calc R U . . .
H36B H -0.071746 0.269118 0.334499 0.181 Uiso 1 1 calc R U . . .
H36C H 0.014781 0.227546 0.307262 0.181 Uiso 1 1 calc R U . . .
O20 O 0.7594(8) 0.9855(6) 0.4155(3) 0.191(3) Uani 1 1 d D U . . .
H20 H 0.811284 0.962266 0.426286 0.286 Uiso 1 1 calc R U . . .
C37 C 0.3565(7) 0.9890(5) 0.3535(2) 0.127(3) Uani 1 1 d . . . . .
H37A H 0.422289 1.019678 0.348297 0.191 Uiso 1 1 calc R U . . .
H37B H 0.305948 1.026901 0.365832 0.191 Uiso 1 1 calc R U . . .
H37C H 0.325695 0.968369 0.329441 0.191 Uiso 1 1 calc R U . . .
C38 C 0.4282(9) 0.9421(5) 0.4161(2) 0.152(4) Uani 1 1 d . . . . .
H38A H 0.453292 0.893412 0.430891 0.228 Uiso 1 1 calc R U . . .
H38B H 0.374771 0.972700 0.430793 0.228 Uiso 1 1 calc R U . . .
H38C H 0.488064 0.979565 0.410871 0.228 Uiso 1 1 calc R U . . .
C39 C 0.7856(6) 0.7249(6) 0.3273(3) 0.125(3) Uani 1 1 d . . . . .
H39A H 0.803415 0.783780 0.321860 0.188 Uiso 1 1 calc R U . . .
H39B H 0.840881 0.688025 0.317094 0.188 Uiso 1 1 calc R U . . .
H39C H 0.781080 0.716815 0.354927 0.188 Uiso 1 1 calc R U . . .
C40 C 0.8015(6) 0.4713(6) 0.3397(3) 0.152(4) Uani 1 1 d . . . . .
H40A H 0.877392 0.474560 0.345995 0.228 Uiso 1 1 calc R U . . .
H40B H 0.779965 0.522032 0.325655 0.228 Uiso 1 1 calc R U . . .
H40C H 0.787930 0.421454 0.323864 0.228 Uiso 1 1 calc R U . . .
C41 C 0.7553(6) 0.3854(7) 0.3978(2) 0.150(4) Uani 1 1 d . . . . .
H41A H 0.831642 0.374540 0.400483 0.225 Uiso 1 1 calc R U . . .
H41B H 0.721549 0.338590 0.384057 0.225 Uiso 1 1 calc R U . . .
H41C H 0.723984 0.390801 0.423099 0.225 Uiso 1 1 calc R U . . .
C42 C 0.6925(10) 0.9652(7) 0.3059(3) 0.155(4) Uani 1 1 d . . . . .
H42 H 0.729936 0.912015 0.298777 0.186 Uiso 1 1 calc R U . . .
C43 C 0.5457(7) 0.3504(6) 0.2676(3) 0.146(4) Uani 1 1 d . . . . .
H43A H 0.495670 0.371053 0.249416 0.175 Uiso 1 1 calc R U . . .
H43B H 0.619351 0.351749 0.262161 0.175 Uiso 1 1 calc R U . . .
C44 C 0.6778(7) 0.7099(6) 0.2652(2) 0.137(4) Uani 1 1 d . . . . .
H44A H 0.607981 0.694330 0.254764 0.205 Uiso 1 1 calc R U . . .
H44B H 0.731854 0.671920 0.254972 0.205 Uiso 1 1 calc R U . . .
H44C H 0.694356 0.768033 0.257957 0.205 Uiso 1 1 calc R U . . .
C45 C 0.5489(7) 0.2317(6) 0.3160(3) 0.155(4) Uani 1 1 d . . . . .
H45A H 0.529420 0.221153 0.342510 0.232 Uiso 1 1 calc R U . . .
H45B H 0.626330 0.229765 0.313684 0.232 Uiso 1 1 calc R U . . .
H45C H 0.516889 0.188393 0.299534 0.232 Uiso 1 1 calc R U . . .
C46 C 0.6106(9) 0.9747(8) 0.2764(3) 0.180(5) Uani 1 1 d . . . . .
H46A H 0.642944 0.969942 0.251175 0.270 Uiso 1 1 calc R U . . .
H46B H 0.576808 1.030042 0.278789 0.270 Uiso 1 1 calc R U . . .
H46C H 0.557019 0.930423 0.279262 0.270 Uiso 1 1 calc R U . . .
C47 C 0.1022(8) 0.2315(8) 0.3793(3) 0.186(6) Uani 1 1 d . . . . .
H47A H 0.123935 0.179808 0.366266 0.278 Uiso 1 1 calc R U . . .
H47B H 0.036880 0.220889 0.393437 0.278 Uiso 1 1 calc R U . . .
H47C H 0.158494 0.249255 0.397092 0.278 Uiso 1 1 calc R U . . .
C48 C 0.7515(16) 1.1342(9) 0.4216(5) 0.295(11) Uani 1 1 d . U . . .
H48A H 0.824903 1.146566 0.429379 0.443 Uiso 1 1 d R U . . .
H48B H 0.704563 1.178576 0.431059 0.443 Uiso 1 1 d R U . . .
H48C H 0.746663 1.132016 0.393709 0.443 Uiso 1 1 d R U . . .
C49 C 0.7812(10) 1.0321(9) 0.3061(4) 0.241(7) Uani 1 1 d . . . . .
H49A H 0.749548 1.088416 0.307390 0.361 Uiso 1 1 calc R U . . .
H49B H 0.822476 1.027049 0.282704 0.361 Uiso 1 1 calc R U . . .
H49C H 0.827910 1.023308 0.328285 0.361 Uiso 1 1 calc R U . . .
C50 C 0.7783(19) 1.0477(12) 0.4781(5) 0.356(15) Uani 1 1 d . U . . .
H50A H 0.767994 0.991926 0.489423 0.534 Uiso 1 1 d R U . . .
H50B H 0.750314 1.090976 0.495193 0.534 Uiso 1 1 d R U . . .
H50C H 0.854234 1.057486 0.474203 0.534 Uiso 1 1 d R U . . .
C51 C 0.7161(10) 1.0532(9) 0.4410(6) 0.244(10) Uani 1 1 d D U . . .
H51 H 0.637531 1.049639 0.444460 0.293 Uiso 1 1 calc R U . . .

loop_
_atom_site_aniso_label
_atom_site_aniso_U_11
_atom_site_aniso_U_22
_atom_site_aniso_U_33
_atom_site_aniso_U_23
_atom_site_aniso_U_13
_atom_site_aniso_U_12
Fe1 0.0466(4) 0.0333(4) 0.0311(3) -0.0024(2) -0.0020(3) -0.0023(3)
Fe2 0.0405(4) 0.0498(4) 0.0615(4) -0.0096(3) 0.0122(3) 0.0036(3)
Ti1 0.0366(5) 0.0279(4) 0.0306(3) -0.0024(3) -0.0027(3) -0.0002(3)
Ti3 0.0447(5) 0.0346(4) 0.0294(4) 0.0006(3) -0.0051(3) -0.0011(4)
Ti4 0.0435(5) 0.0317(4) 0.0328(4) -0.0057(3) -0.0032(3) -0.0035(3)
Ti2 0.0480(5) 0.0290(4) 0.0377(4) 0.0035(3) -0.0005(3) -0.0035(4)
O1 0.0389(17) 0.0338(16) 0.0296(13) 0.0000(12) 0.0008(11) -0.0013(13)
O2 0.0398(17) 0.0312(16) 0.0333(14) -0.0019(12) -0.0009(12) -0.0021(13)
O3 0.055(2) 0.0340(17) 0.0419(16) -0.0035(13) -0.0079(14) -0.0045(15)
O4 0.064(2) 0.0322(17) 0.0374(15) 0.0041(13) -0.0077(14) -0.0090(15)
O5 0.0435(19) 0.054(2) 0.0370(15) 0.0052(14) 0.0081(13) 0.0120(16)
O6 0.057(2) 0.0412(18) 0.0362(15) 0.0009(13) -0.0093(14) -0.0093(15)
O7 0.052(2) 0.0442(19) 0.0409(15) 0.0025(14) -0.0139(14) -0.0045(15)
O8 0.0373(19) 0.050(2) 0.0514(17) -0.0099(15) -0.0038(14) 0.0058(15)
O9 0.048(2) 0.0458(19) 0.0488(17) -0.0127(15) -0.0008(14) -0.0014(15)
O10 0.071(2) 0.0331(18) 0.0581(19) 0.0000(15) -0.0061(17) 0.0040(16)
O11 0.064(2) 0.0366(18) 0.0395(16) 0.0026(14) -0.0078(15) -0.0061(15)
O12 0.053(2) 0.0374(19) 0.0564(18) -0.0106(15) 0.0136(15) -0.0013(16)
O13 0.0410(19) 0.052(2) 0.0444(16) -0.0021(15) -0.0042(14) 0.0077(15)
O14 0.057(2) 0.0338(18) 0.0576(19) -0.0036(15) 0.0157(16) -0.0042(15)
O15 0.062(2) 0.0332(17) 0.0581(19) 0.0053(15) -0.0172(16) 0.0043(16)
O16 0.065(2) 0.058(2) 0.0361(15) -0.0012(15) 0.0053(15) -0.0061(18)
O17 0.062(2) 0.0433(19) 0.0470(17) 0.0090(15) 0.0082(15) -0.0047(16)
O18 0.051(2) 0.046(2) 0.0596(19) -0.0093(16) 0.0001(16) -0.0121(16)
N1 0.072(3) 0.045(2) 0.043(2) 0.0104(18) -0.019(2) -0.004(2)
C1 0.046(3) 0.032(2) 0.031(2) 0.0037(18) 0.0056(19) -0.001(2)
C2 0.054(3) 0.030(2) 0.033(2) -0.0007(18) 0.0004(19) 0.003(2)
C3 0.038(3) 0.040(3) 0.037(2) -0.0042(19) 0.0027(18) -0.003(2)
C4 0.045(3) 0.037(3) 0.0282(19) -0.0031(19) 0.0041(18) -0.003(2)
C5 0.039(3) 0.042(3) 0.043(2) 0.003(2) 0.0010(19) -0.001(2)
C6 0.051(3) 0.052(3) 0.044(2) -0.008(2) 0.008(2) -0.016(2)
C7 0.041(3) 0.042(3) 0.041(2) 0.000(2) -0.0048(19) 0.004(2)
C8 0.057(3) 0.046(3) 0.040(2) -0.004(2) -0.003(2) 0.015(2)
C9 0.044(3) 0.049(3) 0.048(2) -0.009(2) 0.006(2) 0.002(2)
C10 0.042(3) 0.052(3) 0.045(2) -0.009(2) -0.006(2) 0.002(2)
C11 0.072(3) 0.033(3) 0.039(2) -0.004(2) 0.007(2) -0.002(2)
C12 0.049(3) 0.059(3) 0.044(2) 0.011(2) 0.000(2) 0.013(2)
C13 0.052(3) 0.083(4) 0.051(3) -0.010(3) -0.014(2) 0.016(3)
C14 0.046(3) 0.086(5) 0.063(3) -0.025(3) 0.003(3) -0.018(3)
C15 0.045(3) 0.064(4) 0.070(3) -0.017(3) 0.003(3) 0.004(3)
C16 0.076(4) 0.030(3) 0.051(3) 0.005(2) 0.009(2) 0.010(2)
C17 0.059(4) 0.066(4) 0.052(3) 0.012(3) 0.013(2) 0.005(3)
C18 0.046(3) 0.087(4) 0.075(4) -0.025(3) -0.006(3) 0.025(3)
C19 0.069(4) 0.061(4) 0.071(3) 0.011(3) -0.041(3) -0.004(3)
C20 0.079(4) 0.061(4) 0.067(3) 0.006(3) -0.028(3) 0.019(3)
C21 0.108(5) 0.045(3) 0.075(4) -0.009(3) 0.015(3) 0.006(3)
C22 0.055(4) 0.109(6) 0.088(4) -0.036(4) -0.010(3) 0.022(4)
C23 0.062(4) 0.057(3) 0.080(4) -0.020(3) 0.013(3) -0.001(3)
C24 0.059(4) 0.077(4) 0.101(5) -0.030(4) 0.006(3) 0.007(3)
C25 0.055(4) 0.080(4) 0.091(4) -0.027(3) 0.033(3) -0.018(3)
C26 0.079(4) 0.069(4) 0.061(3) 0.014(3) -0.035(3) -0.009(3)
C27 0.076(5) 0.060(4) 0.113(5) 0.005(4) 0.028(4) -0.003(3)
C28 0.069(4) 0.088(5) 0.083(4) -0.038(4) 0.026(3) -0.004(4)
C29 0.089(4) 0.047(3) 0.072(3) 0.009(3) -0.029(3) 0.009(3)
C30 0.120(5) 0.076(4) 0.035(3) 0.015(3) -0.014(3) 0.012(4)
C31 0.073(4) 0.109(6) 0.059(3) 0.005(3) 0.028(3) 0.000(4)
C32 0.140(6) 0.075(4) 0.031(2) -0.002(3) 0.003(3) 0.008(4)
O19 0.230(9) 0.186(7) 0.134(5) 0.038(5) -0.019(5) -0.132(7)
C33 0.076(5) 0.100(5) 0.105(5) -0.035(4) 0.036(4) -0.040(4)
C34 0.057(4) 0.122(6) 0.099(5) -0.044(5) -0.006(4) 0.029(4)
C35 0.052(4) 0.117(6) 0.120(6) -0.050(5) 0.025(4) -0.013(4)
C36 0.044(4) 0.116(7) 0.202(9) -0.018(6) 0.001(5) -0.014(4)
O20 0.203(9) 0.164(7) 0.205(8) -0.013(6) -0.025(6) 0.020(6)
C37 0.197(9) 0.075(5) 0.109(6) -0.001(4) -0.023(6) 0.069(6)
C38 0.302(13) 0.080(5) 0.073(4) -0.004(4) -0.027(6) 0.055(7)
C39 0.065(5) 0.161(9) 0.150(7) 0.048(6) 0.000(5) 0.004(5)
C40 0.093(6) 0.150(9) 0.216(10) 0.074(8) 0.072(7) 0.050(6)
C41 0.098(6) 0.224(11) 0.127(6) 0.080(7) 0.020(5) 0.094(7)
C42 0.179(11) 0.124(8) 0.163(10) 0.048(7) 0.027(9) -0.047(8)
C43 0.083(6) 0.193(10) 0.164(8) 0.062(8) 0.060(6) 0.026(6)
C44 0.114(7) 0.186(9) 0.112(6) -0.058(6) 0.043(5) -0.040(6)
C45 0.092(6) 0.136(8) 0.236(12) 0.015(8) 0.009(7) 0.059(6)
C46 0.189(11) 0.229(14) 0.121(8) -0.004(8) -0.040(8) 0.037(10)
C47 0.157(9) 0.286(14) 0.114(7) 0.074(8) -0.010(6) -0.129(10)
C48 0.50(3) 0.101(9) 0.293(19) -0.008(11) 0.14(2) -0.013(14)
C49 0.200(12) 0.232(15) 0.292(17) 0.119(13) 0.027(12) -0.086(11)
C50 0.57(4) 0.24(2) 0.256(19) -0.102(16) -0.17(2) -0.06(2)
C51 0.140(10) 0.125(10) 0.47(3) -0.144(15) 0.100(14) -0.009(8)

loop_
_atom_type_symbol
_atom_type_description
_atom_type_scat_dispersion_real
_atom_type_scat_dispersion_imag
_atom_type_scat_source
C C 0.0033 0.0016 'International Tables Vol C Tables 4.2.6.8 and 6.1.1.4'
H H 0.0000 0.0000 'International Tables Vol C Tables 4.2.6.8 and 6.1.1.4'
Fe Fe 0.3463 0.8444 'International Tables Vol C Tables 4.2.6.8 and 6.1.1.4'
N N 0.0061 0.0033 'International Tables Vol C Tables 4.2.6.8 and 6.1.1.4'
O O 0.0106 0.0060 'International Tables Vol C Tables 4.2.6.8 and 6.1.1.4'
Ti Ti 0.2776 0.4457 'International Tables Vol C Tables 4.2.6.8 and 6.1.1.4'

loop_
_geom_angle_atom_site_label_1
_geom_angle_atom_site_label_2
_geom_angle_atom_site_label_3
_geom_angle
_geom_angle_site_symmetry_1
_geom_angle_site_symmetry_3
_geom_angle_publ_flag
C2 Fe1 C3 147.08(18) . . ?
C2 Fe1 C5 41.22(17) . . ?
C2 Fe1 C6 170.70(17) . . ?
C2 Fe1 C8 115.37(18) . . ?
C2 Fe1 C12 68.24(17) . . ?
C2 Fe1 C13 109.5(2) . . ?
C2 Fe1 C14 132.12(19) . . ?
C2 Fe1 C16 68.34(17) . . ?
C3 Fe1 C5 115.33(17) . . ?
C3 Fe1 C6 40.93(17) . . ?
C3 Fe1 C8 40.66(17) . . ?
C3 Fe1 C12 109.51(18) . . ?
C3 Fe1 C13 67.76(18) . . ?
C3 Fe1 C14 67.82(18) . . ?
C3 Fe1 C16 132.41(18) . . ?
C5 Fe1 C12 40.01(17) . . ?
C5 Fe1 C14 171.6(2) . . ?
C5 Fe1 C16 67.98(19) . . ?
C6 Fe1 C5 147.29(18) . . ?
C6 Fe1 C12 116.34(19) . . ?
C6 Fe1 C14 39.9(2) . . ?
C6 Fe1 C16 109.4(2) . . ?
C8 Fe1 C5 109.43(19) . . ?
C8 Fe1 C6 68.2(2) . . ?
C8 Fe1 C12 132.7(2) . . ?
C8 Fe1 C14 67.4(2) . . ?
C8 Fe1 C16 171.67(18) . . ?
C11 Fe1 C2 40.71(17) . . ?
C11 Fe1 C3 171.52(18) . . ?
C11 Fe1 C5 68.82(19) . . ?
C11 Fe1 C6 131.81(19) . . ?
C11 Fe1 C8 146.59(18) . . ?
C11 Fe1 C12 68.5(2) . . ?
C11 Fe1 C13 115.4(2) . . ?
C11 Fe1 C14 109.2(2) . . ?
C11 Fe1 C16 40.88(18) . . ?
C12 Fe1 C14 147.7(2) . . ?
C12 Fe1 C16 40.37(19) . . ?
C13 Fe1 C5 133.2(2) . . ?
C13 Fe1 C6 67.2(2) . . ?
C13 Fe1 C8 40.23(19) . . ?
C13 Fe1 C12 171.7(2) . . ?
C13 Fe1 C14 39.6(2) . . ?
C13 Fe1 C16 147.1(2) . . ?
C16 Fe1 C14 116.3(2) . . ?
C9 Fe2 C23 40.62(19) . . ?
C9 Fe2 C28 68.1(2) . . ?
C15 Fe2 C9 108.90(19) . . ?
C15 Fe2 C17 118.3(2) . . ?
C15 Fe2 C18 41.9(2) . . ?
C15 Fe2 C23 129.2(2) . . ?
C15 Fe2 C25 42.1(2) . . ?
C15 Fe2 C28 167.5(3) . . ?
C15 Fe2 C31 151.0(3) . . ?
C15 Fe2 C34 68.9(2) . . ?
C15 Fe2 C35 69.1(2) . . ?
C17 Fe2 C9 41.28(19) . . ?
C17 Fe2 C23 68.9(2) . . ?
C17 Fe2 C25 106.1(3) . . ?
C17 Fe2 C28 68.1(3) . . ?
C17 Fe2 C31 40.5(2) . . ?
C17 Fe2 C35 127.4(3) . . ?
C18 Fe2 C9 117.5(2) . . ?
C18 Fe2 C17 152.1(2) . . ?
C18 Fe2 C23 106.9(3) . . ?
C18 Fe2 C25 71.8(3) . . ?
C18 Fe2 C28 127.7(3) . . ?
C18 Fe2 C31 165.8(2) . . ?
C18 Fe2 C35 70.2(3) . . ?
C25 Fe2 C9 128.4(2) . . ?
C25 Fe2 C23 167.6(2) . . ?
C25 Fe2 C28 149.4(2) . . ?
C25 Fe2 C31 115.4(3) . . ?
C25 Fe2 C35 41.5(2) . . ?
C28 Fe2 C23 40.7(2) . . ?
C31 Fe2 C9 68.6(2) . . ?
C31 Fe2 C23 68.7(3) . . ?
C31 Fe2 C28 40.5(2) . . ?
C31 Fe2 C35 106.5(3) . . ?
C34 Fe2 C9 151.3(3) . . ?
C34 Fe2 C17 165.7(3) . . ?
C34 Fe2 C18 41.3(2) . . ?
C34 Fe2 C23 117.3(3) . . ?
C34 Fe2 C25 70.3(3) . . ?
C34 Fe2 C28 107.5(3) . . ?
C34 Fe2 C31 127.5(3) . . ?
C34 Fe2 C35 41.2(3) . . ?
C35 Fe2 C9 166.9(3) . . ?
C35 Fe2 C23 150.4(3) . . ?
C35 Fe2 C28 116.7(2) . . ?
O1 Ti1 Ti3 40.04(8) . . ?
O1 Ti1 O2 78.48(11) . . ?
O1 Ti1 O3 90.59(12) . . ?
O1 Ti1 O4 162.55(13) . . ?
O1 Ti1 O5 88.54(12) . . ?
O2 Ti1 Ti3 39.35(8) . . ?
O2 Ti1 O3 168.13(12) . . ?
O2 Ti1 O4 89.00(12) . . ?
O2 Ti1 O5 96.08(12) . . ?
O3 Ti1 Ti3 129.03(9) . . ?
O3 Ti1 O5 78.85(12) . . ?
O4 Ti1 Ti3 124.88(9) . . ?
O4 Ti1 O3 100.63(11) . . ?
O4 Ti1 O5 80.67(12) . . ?
O5 Ti1 Ti3 86.52(8) . . ?
O8 Ti1 Ti3 111.11(10) . . ?
O8 Ti1 O1 102.01(13) . . ?
O8 Ti1 O2 100.50(13) . . ?
O8 Ti1 O3 86.18(13) . . ?
O8 Ti1 O4 92.11(14) . . ?
O8 Ti1 O5 161.81(13) . . ?
Ti1 Ti3 Ti4 71.62(2) . . ?
Ti1 Ti3 Ti2 69.24(3) . . ?
Ti4 Ti3 Ti2 139.17(3) . . ?
O1 Ti3 Ti1 37.35(8) . . ?
O1 Ti3 Ti4 108.80(8) . . ?
O1 Ti3 Ti2 34.66(8) . . ?
O1 Ti3 O7 144.79(11) . . ?
O1 Ti3 O13 102.63(11) . . ?
O1 Ti3 O15 70.85(12) . . ?
O1 Ti3 N1 143.17(13) . . ?
O2 Ti3 Ti1 37.32(8) . . ?
O2 Ti3 Ti4 35.20(8) . . ?
O2 Ti3 Ti2 106.55(8) . . ?
O2 Ti3 O1 73.84(11) . . ?
O2 Ti3 O7 71.09(11) . . ?
O2 Ti3 O13 89.92(12) . . ?
O2 Ti3 O15 141.05(12) . . ?
O2 Ti3 N1 142.99(13) . . ?
O7 Ti3 Ti1 108.18(8) . . ?
O7 Ti3 Ti4 36.71(7) . . ?
O7 Ti3 Ti2 171.63(8) . . ?
O7 Ti3 N1 71.96(13) . . ?
O13 Ti3 Ti1 91.91(8) . . ?
O13 Ti3 Ti4 78.49(9) . . ?
O13 Ti3 Ti2 91.52(9) . . ?
O13 Ti3 O7 80.52(12) . . ?
O13 Ti3 O15 82.28(13) . . ?
O13 Ti3 N1 81.88(13) . . ?
O15 Ti3 Ti1 104.56(9) . . ?
O15 Ti3 Ti4 160.19(10) . . ?
O15 Ti3 Ti2 36.27(8) . . ?
O15 Ti3 O7 143.29(12) . . ?
O15 Ti3 N1 73.67(13) . . ?
O16 Ti3 Ti1 108.86(11) . . ?
O16 Ti3 Ti4 103.23(11) . . ?
O16 Ti3 Ti2 99.93(11) . . ?
O16 Ti3 O1 96.88(13) . . ?
O16 Ti3 O2 103.69(13) . . ?
O16 Ti3 O7 88.43(13) . . ?
O16 Ti3 O13 158.74(13) . . ?
O16 Ti3 O15 96.40(14) . . ?
O16 Ti3 N1 77.42(15) . . ?
N1 Ti3 Ti1 173.70(11) . . ?
N1 Ti3 Ti4 107.92(10) . . ?
N1 Ti3 Ti2 109.68(10) . . ?
O2 Ti4 Ti3 35.06(8) . . ?
O2 Ti4 O6 87.17(11) . . ?
O2 Ti4 O7 74.59(11) . . ?
O2 Ti4 O12 81.76(11) . . ?
O6 Ti4 Ti3 120.18(9) . . ?
O6 Ti4 O12 84.46(12) . . ?
O7 Ti4 Ti3 40.40(8) . . ?
O7 Ti4 O6 160.12(12) . . ?
O7 Ti4 O12 85.15(12) . . ?
O9 Ti4 Ti3 104.87(10) . . ?
O9 Ti4 O2 95.64(13) . . ?
O9 Ti4 O6 91.10(13) . . ?
O9 Ti4 O7 98.38(14) . . ?
O9 Ti4 O12 174.95(13) . . ?
O9 Ti4 O18 99.28(15) . . ?
O12 Ti4 Ti3 75.48(9) . . ?
O18 Ti4 Ti3 135.39(11) . . ?
O18 Ti4 O2 164.69(14) . . ?
O18 Ti4 O6 95.88(14) . . ?
O18 Ti4 O7 99.75(14) . . ?
O18 Ti4 O12 83.60(13) . . ?
O1 Ti2 Ti3 35.20(8) . . ?
O1 Ti2 O11 89.66(11) . . ?
O1 Ti2 O14 84.04(11) . . ?
O1 Ti2 O15 72.85(12) . . ?
O10 Ti2 Ti3 133.74(11) . . ?
O10 Ti2 O1 166.82(14) . . ?
O10 Ti2 O11 98.72(14) . . ?
O10 Ti2 O14 87.43(14) . . ?
O10 Ti2 O15 97.01(14) . . ?
O11 Ti2 Ti3 123.88(9) . . ?
O11 Ti2 O14 79.86(13) . . ?
O14 Ti2 Ti3 83.69(9) . . ?
O15 Ti2 Ti3 37.73(9) . . ?
O15 Ti2 O11 160.17(13) . . ?
O15 Ti2 O14 88.89(13) . . ?
O17 Ti2 Ti3 100.48(11) . . ?
O17 Ti2 O1 93.64(13) . . ?
O17 Ti2 O10 96.55(15) . . ?
O17 Ti2 O11 89.63(14) . . ?
O17 Ti2 O14 169.23(14) . . ?
O17 Ti2 O15 100.50(15) . . ?
Ti1 O1 Ti3 102.61(13) . . ?
Ti1 O1 Ti2 136.06(14) . . ?
Ti2 O1 Ti3 110.14(13) . . ?
Ti1 O2 Ti3 103.33(13) . . ?
Ti1 O2 Ti4 143.00(14) . . ?
Ti3 O2 Ti4 109.74(13) . . ?
C4 O3 Ti1 136.5(3) . . ?
C1 O4 Ti1 136.0(3) . . ?
C7 O5 Ti1 131.7(3) . . ?
C1 O6 Ti4 136.9(3) . . ?
Ti4 O7 Ti3 102.88(12) . . ?
C26 O7 Ti3 123.1(3) . . ?
C26 O7 Ti4 129.8(3) . . ?
C22 O8 Ti1 147.4(3) . . ?
C24 O9 Ti4 134.3(3) . . ?
C21 O10 Ti2 144.0(3) . . ?
C4 O11 Ti2 135.1(3) . . ?
C10 O12 Ti4 127.5(3) . . ?
C10 O13 Ti3 128.7(3) . . ?
C7 O14 Ti2 136.7(3) . . ?
Ti2 O15 Ti3 105.99(13) . . ?
C29 O15 Ti3 122.7(3) . . ?
C29 O15 Ti2 129.4(3) . . ?
C32 O16 Ti3 122.6(3) . . ?
C27 O17 Ti2 134.4(3) . . ?
C33 O18 Ti4 140.6(3) . . ?
C19 N1 Ti3 108.6(3) . . ?
C19 N1 C20 109.3(4) . . ?
C19 N1 C30 112.3(4) . . ?
C20 N1 Ti3 108.3(3) . . ?
C30 N1 Ti3 106.8(3) . . ?
C30 N1 C20 111.4(4) . . ?
O4 C1 C2 116.4(4) . 3_666 ?
O6 C1 O4 126.0(4) . . ?
O6 C1 C2 117.6(4) . 3_666 ?
C1 C2 Fe1 122.7(3) 3_666 . ?
C5 C2 Fe1 69.9(2) . . ?
C5 C2 C1 124.0(4) . 3_666 ?
C11 C2 Fe1 69.6(2) . . ?
C11 C2 C1 127.9(4) . 3_666 ?
C11 C2 C5 108.0(4) . . ?
C4 C3 Fe1 122.9(3) . . ?
C6 C3 Fe1 69.9(2) . . ?
C6 C3 C4 128.0(4) . . ?
C8 C3 Fe1 69.9(2) . . ?
C8 C3 C4 124.6(4) . . ?
C8 C3 C6 107.4(4) . . ?
O3 C4 O11 125.4(4) . . ?
O3 C4 C3 116.1(4) . . ?
O11 C4 C3 118.5(4) . . ?
Fe1 C5 H5 126.2 . . ?
C2 C5 Fe1 68.8(3) . . ?
C2 C5 H5 126.1 . . ?
C12 C5 Fe1 70.4(3) . . ?
C12 C5 C2 107.7(4) . . ?
C12 C5 H5 126.1 . . ?
Fe1 C6 H6 125.5 . . ?
C3 C6 Fe1 69.1(2) . . ?
C3 C6 H6 126.1 . . ?
C14 C6 Fe1 70.9(3) . . ?
C14 C6 C3 107.9(5) . . ?
C14 C6 H6 126.1 . . ?
O5 C7 C9 116.2(4) . . ?
O14 C7 O5 126.5(4) . . ?
O14 C7 C9 117.3(4) . . ?
Fe1 C8 H8 126.0 . . ?
C3 C8 Fe1 69.4(2) . . ?
C3 C8 H8 126.3 . . ?
C13 C8 Fe1 69.8(3) . . ?
C13 C8 C3 107.3(4) . . ?
C13 C8 H8 126.3 . . ?
C7 C9 Fe2 123.2(3) . . ?
C17 C9 Fe2 69.0(3) . . ?
C17 C9 C7 126.8(4) . . ?
C23 C9 Fe2 70.3(3) . . ?
C23 C9 C7 124.9(5) . . ?
C23 C9 C17 108.1(4) . . ?
O12 C10 O13 127.0(4) . . ?
O12 C10 C15 117.4(4) . . ?
O13 C10 C15 115.6(4) . . ?
Fe1 C11 H11 125.3 . . ?
C2 C11 Fe1 69.7(2) . . ?
C2 C11 H11 126.0 . . ?
C2 C11 C16 107.9(4) . . ?
C16 C11 Fe1 70.6(2) . . ?
C16 C11 H11 126.0 . . ?
Fe1 C12 H12 126.4 . . ?
C5 C12 Fe1 69.6(3) . . ?
C5 C12 H12 125.6 . . ?
C5 C12 C16 108.8(4) . . ?
C16 C12 Fe1 69.9(3) . . ?
C16 C12 H12 125.6 . . ?
Fe1 C13 H13 125.1 . . ?
C8 C13 Fe1 69.9(3) . . ?
C8 C13 H13 125.3 . . ?
C14 C13 Fe1 71.2(3) . . ?
C14 C13 C8 109.4(4) . . ?
C14 C13 H13 125.3 . . ?
Fe1 C14 H14 127.2 . . ?
C6 C14 Fe1 69.2(3) . . ?
C6 C14 H14 126.0 . . ?
C13 C14 Fe1 69.2(3) . . ?
C13 C14 C6 108.0(5) . . ?
C13 C14 H14 126.0 . . ?
C10 C15 Fe2 123.3(3) . . ?
C18 C15 Fe2 69.6(3) . . ?
C18 C15 C10 124.9(5) . . ?
C18 C15 C25 110.6(5) . . ?
C25 C15 Fe2 69.7(3) . . ?
C25 C15 C10 124.3(5) . . ?
Fe1 C16 H16 127.2 . . ?
C11 C16 Fe1 68.5(3) . . ?
C11 C16 H16 126.2 . . ?
C12 C16 Fe1 69.7(3) . . ?
C12 C16 C11 107.6(4) . . ?
C12 C16 H16 126.2 . . ?
Fe2 C17 H17 126.0 . . ?
C9 C17 Fe2 69.7(3) . . ?
C9 C17 H17 126.0 . . ?
C31 C17 Fe2 70.0(3) . . ?
C31 C17 C9 107.9(5) . . ?
C31 C17 H17 126.0 . . ?
Fe2 C18 H18 126.6 . . ?
C15 C18 Fe2 68.5(3) . . ?
C15 C18 H18 127.3 . . ?
C34 C18 Fe2 69.2(3) . . ?
C34 C18 C15 105.4(6) . . ?
C34 C18 H18 127.3 . . ?
N1 C19 H19A 109.7 . . ?
N1 C19 H19B 109.7 . . ?
N1 C19 C26 109.9(4) . . ?
H19A C19 H19B 108.2 . . ?
C26 C19 H19A 109.7 . . ?
C26 C19 H19B 109.7 . . ?
N1 C20 H20A 110.0 . . ?
N1 C20 H20B 110.0 . . ?
H20A C20 H20B 108.4 . . ?
C29 C20 N1 108.2(4) . . ?
C29 C20 H20A 110.0 . . ?
C29 C20 H20B 110.0 . . ?
O10 C21 H21 108.5 . . ?
O10 C21 C37 109.6(5) . . ?
O10 C21 C38 111.0(6) . . ?
C37 C21 H21 108.5 . . ?
C38 C21 H21 108.5 . . ?
C38 C21 C37 110.7(6) . . ?
O8 C22 H22 106.9 . . ?
O8 C22 C40 110.5(6) . . ?
O8 C22 C41 110.7(6) . . ?
C40 C22 H22 106.9 . . ?
C41 C22 H22 106.9 . . ?
C41 C22 C40 114.5(6) . . ?
Fe2 C23 H23 126.4 . . ?
C9 C23 Fe2 69.1(3) . . ?
C9 C23 H23 126.5 . . ?
C9 C23 C28 107.0(5) . . ?
C28 C23 Fe2 69.6(3) . . ?
C28 C23 H23 126.5 . . ?
O9 C24 H24 105.2 . . ?
O9 C24 C43 112.6(6) . . ?
O9 C24 C45 109.4(6) . . ?
C43 C24 H24 105.2 . . ?
C43 C24 C45 117.9(7) . . ?
C45 C24 H24 105.2 . . ?
Fe2 C25 H25 126.3 . . ?
C15 C25 Fe2 68.3(3) . . ?
C15 C25 H25 127.4 . . ?
C35 C25 Fe2 69.5(4) . . ?
C35 C25 C15 105.1(6) . . ?
C35 C25 H25 127.4 . . ?
O7 C26 C19 109.1(4) . . ?
O7 C26 H26A 109.9 . . ?
O7 C26 H26B 109.9 . . ?
C19 C26 H26A 109.9 . . ?
C19 C26 H26B 109.9 . . ?
H26A C26 H26B 108.3 . . ?
O17 C27 H27 108.2 . . ?
O17 C27 C39 109.2(6) . . ?
O17 C27 C44 109.8(6) . . ?
C39 C27 H27 108.2 . . ?
C44 C27 H27 108.2 . . ?
C44 C27 C39 113.1(6) . . ?
Fe2 C28 H28 127.1 . . ?
C23 C28 Fe2 69.8(3) . . ?
C23 C28 H28 125.7 . . ?
C31 C28 Fe2 69.0(3) . . ?
C31 C28 C23 108.6(5) . . ?
C31 C28 H28 125.7 . . ?
O15 C29 C20 107.9(4) . . ?
O15 C29 H29A 110.1 . . ?
O15 C29 H29B 110.1 . . ?
C20 C29 H29A 110.1 . . ?
C20 C29 H29B 110.1 . . ?
H29A C29 H29B 108.4 . . ?
N1 C30 H30 125.0 . . ?
N1 C30 C32 109.9(4) . . ?
C32 C30 H30 125.0 . . ?
Fe2 C31 H31 125.7 . . ?
C17 C31 Fe2 69.6(3) . . ?
C17 C31 C28 108.3(5) . . ?
C17 C31 H31 125.9 . . ?
C28 C31 Fe2 70.5(3) . . ?
C28 C31 H31 125.9 . . ?
O16 C32 C30 110.6(4) . . ?
O16 C32 H32A 109.5 . . ?
O16 C32 H32B 109.5 . . ?
C30 C32 H32A 109.5 . . ?
C30 C32 H32B 109.5 . . ?
H32A C32 H32B 108.1 . . ?
C42 O19 H19 109.5 . . ?
O18 C33 H33 108.1 . . ?
O18 C33 C36 110.4(6) . . ?
O18 C33 C47 107.9(7) . . ?
C36 C33 H33 108.1 . . ?
C47 C33 H33 108.1 . . ?
C47 C33 C36 114.0(7) . . ?
Fe2 C34 H34 127.0 . . ?
C18 C34 Fe2 69.6(3) . . ?
C18 C34 H34 125.1 . . ?
C18 C34 C35 109.9(6) . . ?
C35 C34 Fe2 70.0(4) . . ?
C35 C34 H34 125.1 . . ?
Fe2 C35 H35 128.3 . . ?
C25 C35 Fe2 69.0(3) . . ?
C25 C35 H35 125.6 . . ?
C34 C35 Fe2 68.8(4) . . ?
C34 C35 C25 108.9(6) . . ?
C34 C35 H35 125.6 . . ?
C33 C36 H36A 109.5 . . ?
C33 C36 H36B 109.5 . . ?
C33 C36 H36C 109.5 . . ?
H36A C36 H36B 109.5 . . ?
H36A C36 H36C 109.5 . . ?
H36B C36 H36C 109.5 . . ?
C51 O20 H20 109.5 . . ?
C21 C37 H37A 109.5 . . ?
C21 C37 H37B 109.5 . . ?
C21 C37 H37C 109.5 . . ?
H37A C37 H37B 109.5 . . ?
H37A C37 H37C 109.5 . . ?
H37B C37 H37C 109.5 . . ?
C21 C38 H38A 109.5 . . ?
C21 C38 H38B 109.5 . . ?
C21 C38 H38C 109.5 . . ?
H38A C38 H38B 109.5 . . ?
H38A C38 H38C 109.5 . . ?
H38B C38 H38C 109.5 . . ?
C27 C39 H39A 109.5 . . ?
C27 C39 H39B 109.5 . . ?
C27 C39 H39C 109.5 . . ?
H39A C39 H39B 109.5 . . ?
H39A C39 H39C 109.5 . . ?
H39B C39 H39C 109.5 . . ?
C22 C40 H40A 109.5 . . ?
C22 C40 H40B 109.5 . . ?
C22 C40 H40C 109.5 . . ?
H40A C40 H40B 109.5 . . ?
H40A C40 H40C 109.5 . . ?
H40B C40 H40C 109.5 . . ?
C22 C41 H41A 109.5 . . ?
C22 C41 H41B 109.5 . . ?
C22 C41 H41C 109.5 . . ?
H41A C41 H41B 109.5 . . ?
H41A C41 H41C 109.5 . . ?
H41B C41 H41C 109.5 . . ?
O19 C42 H42 103.8 . . ?
O19 C42 C46 119.8(10) . . ?
O19 C42 C49 107.6(10) . . ?
C46 C42 H42 103.8 . . ?
C46 C42 C49 115.9(10) . . ?
C49 C42 H42 103.8 . . ?
C24 C43 H43A 120.0 . . ?
C24 C43 H43B 120.0 . . ?
H43A C43 H43B 120.0 . . ?
C27 C44 H44A 109.5 . . ?
C27 C44 H44B 109.5 . . ?
C27 C44 H44C 109.5 . . ?
H44A C44 H44B 109.5 . . ?
H44A C44 H44C 109.5 . . ?
H44B C44 H44C 109.5 . . ?
C24 C45 H45A 109.5 . . ?
C24 C45 H45B 109.5 . . ?
C24 C45 H45C 109.5 . . ?
H45A C45 H45B 109.5 . . ?
H45A C45 H45C 109.5 . . ?
H45B C45 H45C 109.5 . . ?
C42 C46 H46A 109.5 . . ?
C42 C46 H46B 109.5 . . ?
C42 C46 H46C 109.5 . . ?
H46A C46 H46B 109.5 . . ?
H46A C46 H46C 109.5 . . ?
H46B C46 H46C 109.5 . . ?
C33 C47 H47A 109.5 . . ?
C33 C47 H47B 109.5 . . ?
C33 C47 H47C 109.5 . . ?
H47A C47 H47B 109.5 . . ?
H47A C47 H47C 109.5 . . ?
H47B C47 H47C 109.5 . . ?
H48A C48 H48B 109.5 . . ?
H48A C48 H48C 109.4 . . ?
H48B C48 H48C 109.4 . . ?
C51 C48 H48A 108.9 . . ?
C51 C48 H48B 105.8 . . ?
C51 C48 H48C 113.7 . . ?
C42 C49 H49A 109.5 . . ?
C42 C49 H49B 109.5 . . ?
C42 C49 H49C 109.5 . . ?
H49A C49 H49B 109.5 . . ?
H49A C49 H49C 109.5 . . ?
H49B C49 H49C 109.5 . . ?
H50A C50 H50B 109.4 . . ?
H50A C50 H50C 109.5 . . ?
H50B C50 H50C 109.4 . . ?
C51 C50 H50A 109.4 . . ?
C51 C50 H50B 107.5 . . ?
C51 C50 H50C 111.6 . . ?
O20 C51 C48 103.0(14) . . ?
O20 C51 C50 106.4(14) . . ?
O20 C51 H51 113.4 . . ?
C48 C51 H51 113.4 . . ?
C50 C51 C48 106.4(14) . . ?
C50 C51 H51 113.4 . . ?

loop_
_geom_bond_atom_site_label_1
_geom_bond_atom_site_label_2
_geom_bond_distance
_geom_bond_site_symmetry_2
_geom_bond_publ_flag
Fe1 C2 2.029(4) . ?
Fe1 C3 2.031(4) . ?
Fe1 C5 2.044(4) . ?
Fe1 C6 2.042(4) . ?
Fe1 C8 2.039(4) . ?
Fe1 C11 2.029(4) . ?
Fe1 C12 2.054(5) . ?
Fe1 C13 2.037(5) . ?
Fe1 C14 2.064(5) . ?
Fe1 C16 2.058(5) . ?
Fe2 C9 2.046(5) . ?
Fe2 C15 2.018(5) . ?
Fe2 C17 2.036(5) . ?
Fe2 C18 2.034(6) . ?
Fe2 C23 2.062(6) . ?
Fe2 C25 2.038(6) . ?
Fe2 C28 2.060(6) . ?
Fe2 C31 2.041(6) . ?
Fe2 C34 2.029(6) . ?
Fe2 C35 2.045(6) . ?
Ti1 Ti3 3.0188(10) . ?
Ti1 O1 1.877(3) . ?
Ti1 O2 1.881(3) . ?
Ti1 O3 2.059(3) . ?
Ti1 O4 2.023(3) . ?
Ti1 O5 2.079(3) . ?
Ti1 O8 1.782(3) . ?
Ti3 Ti4 3.2230(11) . ?
Ti3 Ti2 3.2413(11) . ?
Ti3 O1 1.990(3) . ?
Ti3 O2 1.967(3) . ?
Ti3 O7 2.143(3) . ?
Ti3 O13 2.036(3) . ?
Ti3 O15 2.064(3) . ?
Ti3 O16 1.822(3) . ?
Ti3 N1 2.328(4) . ?
Ti4 O2 1.974(3) . ?
Ti4 O6 2.048(3) . ?
Ti4 O7 1.977(3) . ?
Ti4 O9 1.803(3) . ?
Ti4 O12 2.157(3) . ?
Ti4 O18 1.811(3) . ?
Ti2 O1 1.963(3) . ?
Ti2 O10 1.813(3) . ?
Ti2 O11 2.053(3) . ?
Ti2 O14 2.135(3) . ?
Ti2 O15 1.995(3) . ?
Ti2 O17 1.795(3) . ?
O3 C4 1.257(5) . ?
O4 C1 1.264(5) . ?
O5 C7 1.295(5) . ?
O6 C1 1.264(5) . ?
O7 C26 1.415(5) . ?
O8 C22 1.412(6) . ?
O9 C24 1.407(6) . ?
O10 C21 1.393(6) . ?
O11 C4 1.259(5) . ?
O12 C10 1.262(5) . ?
O13 C10 1.316(5) . ?
O14 C7 1.275(5) . ?
O15 C29 1.425(5) . ?
O16 C32 1.415(6) . ?
O17 C27 1.436(7) . ?
O18 C33 1.442(6) . ?
N1 C19 1.469(6) . ?
N1 C20 1.499(6) . ?
N1 C30 1.479(7) . ?
C1 C2 1.482(6) 3_666 ?
C2 C5 1.434(6) . ?
C2 C11 1.412(6) . ?
C3 C4 1.481(6) . ?
C3 C6 1.424(6) . ?
C3 C8 1.414(6) . ?
C5 H5 0.9300 . ?
C5 C12 1.402(6) . ?
C6 H6 0.9300 . ?
C6 C14 1.402(7) . ?
C7 C9 1.479(6) . ?
C8 H8 0.9300 . ?
C8 C13 1.402(7) . ?
C9 C17 1.439(7) . ?
C9 C23 1.426(7) . ?
C10 C15 1.489(6) . ?
C11 H11 0.9300 . ?
C11 C16 1.427(6) . ?
C12 H12 0.9300 . ?
C12 C16 1.419(7) . ?
C13 H13 0.9300 . ?
C13 C14 1.388(8) . ?
C14 H14 0.9300 . ?
C15 C18 1.448(7) . ?
C15 C25 1.455(8) . ?
C16 H16 0.9300 . ?
C17 H17 0.9800 . ?
C17 C31 1.410(7) . ?
C18 H18 0.9300 . ?
C18 C34 1.431(8) . ?
C19 H19A 0.9700 . ?
C19 H19B 0.9700 . ?
C19 C26 1.509(7) . ?
C20 H20A 0.9700 . ?
C20 H20B 0.9700 . ?
C20 C29 1.489(7) . ?
C21 H21 0.9800 . ?
C21 C37 1.522(8) . ?
C21 C38 1.431(9) . ?
C22 H22 0.9800 . ?
C22 C40 1.484(9) . ?
C22 C41 1.456(10) . ?
C23 H23 0.9300 . ?
C23 C28 1.433(7) . ?
C24 H24 0.9800 . ?
C24 C43 1.434(10) . ?
C24 C45 1.464(10) . ?
C25 H25 0.9300 . ?
C25 C35 1.445(8) . ?
C26 H26A 0.9700 . ?
C26 H26B 0.9700 . ?
C27 H27 0.9800 . ?
C27 C39 1.529(9) . ?
C27 C44 1.482(10) . ?
C28 H28 0.9300 . ?
C28 C31 1.420(9) . ?
C29 H29A 0.9700 . ?
C29 H29B 0.9700 . ?
C30 H30 0.9300 . ?
C30 C32 1.488(8) . ?
C31 H31 0.9300 . ?
C32 H32A 0.9700 . ?
C32 H32B 0.9700 . ?
O19 H19 0.8200 . ?
O19 C42 1.364(10) . ?
C33 H33 0.9800 . ?
C33 C36 1.501(9) . ?
C33 C47 1.463(11) . ?
C34 H34 0.9300 . ?
C34 C35 1.433(10) . ?
C35 H35 0.9300 . ?
C36 H36A 0.9600 . ?
C36 H36B 0.9600 . ?
C36 H36C 0.9600 . ?
O20 H20 0.8200 . ?
O20 C51 1.473(10) . ?
C37 H37A 0.9600 . ?
C37 H37B 0.9600 . ?
C37 H37C 0.9600 . ?
C38 H38A 0.9600 . ?
C38 H38B 0.9600 . ?
C38 H38C 0.9600 . ?
C39 H39A 0.9600 . ?
C39 H39B 0.9600 . ?
C39 H39C 0.9600 . ?
C40 H40A 0.9600 . ?
C40 H40B 0.9600 . ?
C40 H40C 0.9600 . ?
C41 H41A 0.9600 . ?
C41 H41B 0.9600 . ?
C41 H41C 0.9600 . ?
C42 H42 0.9800 . ?
C42 C46 1.433(13) . ?
C42 C49 1.508(13) . ?
C43 H43A 0.9300 . ?
C43 H43B 0.9300 . ?
C44 H44A 0.9600 . ?
C44 H44B 0.9600 . ?
C44 H44C 0.9600 . ?
C45 H45A 0.9600 . ?
C45 H45B 0.9600 . ?
C45 H45C 0.9600 . ?
C46 H46A 0.9600 . ?
C46 H46B 0.9600 . ?
C46 H46C 0.9600 . ?
C47 H47A 0.9600 . ?
C47 H47B 0.9600 . ?
C47 H47C 0.9600 . ?
C48 H48A 0.9601 . ?
C48 H48B 0.9601 . ?
C48 H48C 0.9599 . ?
C48 C51 1.493(18) . ?
C49 H49A 0.9600 . ?
C49 H49B 0.9600 . ?
C49 H49C 0.9600 . ?
C50 H50A 0.9602 . ?
C50 H50B 0.9604 . ?
C50 H50C 0.9601 . ?
C50 C51 1.48(2) . ?
C51 H51 0.9800 . ?

loop_
_geom_torsion_atom_site_label_1
_geom_torsion_atom_site_label_2
_geom_torsion_atom_site_label_3
_geom_torsion_atom_site_label_4
_geom_torsion
_geom_torsion_site_symmetry_1
_geom_torsion_site_symmetry_2
_geom_torsion_site_symmetry_3
_geom_torsion_site_symmetry_4
_geom_torsion_publ_flag
Fe1 C2 C5 C12 -59.9(3) . . . . ?
Fe1 C2 C11 C16 60.6(3) . . . . ?
Fe1 C3 C4 O3 -97.1(4) . . . . ?
Fe1 C3 C4 O11 85.1(5) . . . . ?
Fe1 C3 C6 C14 60.6(3) . . . . ?
Fe1 C3 C8 C13 -59.8(3) . . . . ?
Fe1 C5 C12 C16 -59.1(3) . . . . ?
Fe1 C6 C14 C13 58.5(4) . . . . ?
Fe1 C8 C13 C14 -60.5(4) . . . . ?
Fe1 C11 C16 C12 58.9(3) . . . . ?
Fe1 C12 C16 C11 -58.2(3) . . . . ?
Fe1 C13 C14 C6 -58.5(4) . . . . ?
Fe2 C9 C17 C31 -59.8(4) . . . . ?
Fe2 C9 C23 C28 59.5(4) . . . . ?
Fe2 C15 C18 C34 -59.7(4) . . . . ?
Fe2 C15 C25 C35 60.2(4) . . . . ?
Fe2 C17 C31 C28 -60.1(4) . . . . ?
Fe2 C18 C34 C35 -58.5(5) . . . . ?
Fe2 C23 C28 C31 58.2(4) . . . . ?
Fe2 C25 C35 C34 57.2(5) . . . . ?
Fe2 C28 C31 C17 59.5(4) . . . . ?
Fe2 C34 C35 C25 -57.4(4) . . . . ?
Ti1 Ti3 O16 C32 157.7(4) . . . . ?
Ti1 O3 C4 O11 -1.8(7) . . . . ?
Ti1 O3 C4 C3 -179.4(3) . . . . ?
Ti1 O4 C1 O6 -18.8(7) . . . . ?
Ti1 O4 C1 C2 159.9(3) . . . 3_666 ?
Ti1 O5 C7 O14 2.4(7) . . . . ?
Ti1 O5 C7 C9 -177.6(3) . . . . ?
Ti1 O8 C22 C40 -142.9(6) . . . . ?
Ti1 O8 C22 C41 89.2(8) . . . . ?
Ti3 Ti1 O1 Ti2 137.8(3) . . . . ?
Ti3 Ti1 O2 Ti4 -153.0(3) . . . . ?
Ti3 Ti1 O8 C22 148.3(7) . . . . ?
Ti3 Ti4 O9 C24 54.9(5) . . . . ?
Ti3 Ti4 O18 C33 -79.9(7) . . . . ?
Ti3 Ti2 O10 C21 71.2(6) . . . . ?
Ti3 Ti2 O17 C27 -52.3(5) . . . . ?
Ti3 O7 C26 C19 -12.8(6) . . . . ?
Ti3 O13 C10 O12 -1.2(6) . . . . ?
Ti3 O13 C10 C15 179.2(3) . . . . ?
Ti3 O15 C29 C20 32.7(6) . . . . ?
Ti3 O16 C32 C30 41.2(6) . . . . ?
Ti3 N1 C19 C26 -45.5(5) . . . . ?
Ti3 N1 C20 C29 41.3(5) . . . . ?
Ti3 N1 C30 C32 18.9(5) . . . . ?
Ti4 Ti3 O16 C32 82.9(4) . . . . ?
Ti4 O6 C1 O4 7.6(7) . . . . ?
Ti4 O6 C1 C2 -171.1(3) . . . 3_666 ?
Ti4 O7 C26 C19 140.2(4) . . . . ?
Ti4 O9 C24 C43 -108.6(6) . . . . ?
Ti4 O9 C24 C45 118.2(6) . . . . ?
Ti4 O12 C10 O13 -16.5(7) . . . . ?
Ti4 O12 C10 C15 163.1(3) . . . . ?
Ti4 O18 C33 C36 146.0(5) . . . . ?
Ti4 O18 C33 C47 -88.8(8) . . . . ?
Ti2 Ti3 O16 C32 -131.0(4) . . . . ?
Ti2 O10 C21 C37 -147.0(5) . . . . ?
Ti2 O10 C21 C38 90.4(8) . . . . ?
Ti2 O11 C4 O3 11.3(7) . . . . ?
Ti2 O11 C4 C3 -171.2(3) . . . . ?
Ti2 O14 C7 O5 1.9(7) . . . . ?
Ti2 O14 C7 C9 -178.1(3) . . . . ?
Ti2 O15 C29 C20 -165.5(3) . . . . ?
Ti2 O17 C27 C39 -107.4(5) . . . . ?
Ti2 O17 C27 C44 128.1(5) . . . . ?
O1 Ti1 O2 Ti3 -10.33(12) . . . . ?
O1 Ti1 O2 Ti4 -163.3(3) . . . . ?
O1 Ti1 O8 C22 107.5(7) . . . . ?
O1 Ti3 O16 C32 -165.9(4) . . . . ?
O1 Ti2 O10 C21 42.1(9) . . . . ?
O1 Ti2 O17 C27 -17.4(5) . . . . ?
O2 Ti1 O1 Ti3 10.18(12) . . . . ?
O2 Ti1 O1 Ti2 148.0(2) . . . . ?
O2 Ti1 O8 C22 -172.2(7) . . . . ?
O2 Ti3 O16 C32 119.1(4) . . . . ?
O2 Ti4 O9 C24 20.5(5) . . . . ?
O2 Ti4 O18 C33 -35.2(9) . . . . ?
O3 Ti1 O1 Ti3 -165.16(13) . . . . ?
O3 Ti1 O1 Ti2 -27.4(2) . . . . ?
O3 Ti1 O2 Ti3 12.9(6) . . . . ?
O3 Ti1 O2 Ti4 -140.1(5) . . . . ?
O3 Ti1 O8 C22 17.7(7) . . . . ?
O4 Ti1 O1 Ti3 -34.8(4) . . . . ?
O4 Ti1 O1 Ti2 103.0(4) . . . . ?
O4 Ti1 O2 Ti3 157.44(13) . . . . ?
O4 Ti1 O2 Ti4 4.4(3) . . . . ?
O4 Ti1 O8 C22 -82.8(7) . . . . ?
O5 Ti1 O1 Ti3 -86.33(13) . . . . ?
O5 Ti1 O1 Ti2 51.5(2) . . . . ?
O5 Ti1 O2 Ti3 76.93(13) . . . . ?
O5 Ti1 O2 Ti4 -76.1(3) . . . . ?
O5 Ti1 O8 C22 -16.9(10) . . . . ?
O5 C7 C9 Fe2 -80.0(5) . . . . ?
O5 C7 C9 C17 7.4(7) . . . . ?
O5 C7 C9 C23 -167.9(4) . . . . ?
O6 Ti4 O9 C24 -66.8(5) . . . . ?
O6 Ti4 O18 C33 65.6(6) . . . . ?
O7 Ti3 O16 C32 49.0(4) . . . . ?
O7 Ti4 O9 C24 95.7(5) . . . . ?
O7 Ti4 O18 C33 -102.0(6) . . . . ?
O8 Ti1 O1 Ti3 108.61(13) . . . . ?
O8 Ti1 O1 Ti2 -113.6(2) . . . . ?
O8 Ti1 O2 Ti3 -110.60(14) . . . . ?
O8 Ti1 O2 Ti4 96.4(3) . . . . ?
O9 Ti4 O18 C33 157.7(6) . . . . ?
O10 Ti2 O17 C27 170.9(5) . . . . ?
O11 Ti2 O10 C21 -86.9(6) . . . . ?
O11 Ti2 O17 C27 72.2(5) . . . . ?
O12 Ti4 O18 C33 -18.1(6) . . . . ?
O12 C10 C15 Fe2 102.9(5) . . . . ?
O12 C10 C15 C18 -169.9(5) . . . . ?
O12 C10 C15 C25 16.1(7) . . . . ?
O13 Ti3 O16 C32 -9.3(7) . . . . ?
O13 C10 C15 Fe2 -77.5(5) . . . . ?
O13 C10 C15 C18 9.7(7) . . . . ?
O13 C10 C15 C25 -164.3(5) . . . . ?
O14 Ti2 O10 C21 -7.5(6) . . . . ?
O14 Ti2 O17 C27 59.7(10) . . . . ?
O14 C7 C9 Fe2 100.0(5) . . . . ?
O14 C7 C9 C17 -172.6(5) . . . . ?
O14 C7 C9 C23 12.0(7) . . . . ?
O15 Ti3 O16 C32 -94.5(4) . . . . ?
O15 Ti2 O10 C21 81.0(6) . . . . ?
O15 Ti2 O17 C27 -90.7(5) . . . . ?
O17 Ti2 O10 C21 -177.5(6) . . . . ?
O18 Ti4 O9 C24 -162.9(5) . . . . ?
N1 Ti3 O16 C32 -22.8(4) . . . . ?
N1 C19 C26 O7 38.7(6) . . . . ?
N1 C20 C29 O15 -47.1(6) . . . . ?
N1 C30 C32 O16 -35.7(7) . . . . ?
C1 C2 C5 Fe1 -116.5(4) 3_666 . . . ?
C1 C2 C5 C12 -176.4(4) 3_666 . . . ?
C1 C2 C11 Fe1 116.1(5) 3_666 . . . ?
C1 C2 C11 C16 176.7(4) 3_666 . . . ?
C2 C5 C12 Fe1 58.9(3) . . . . ?
C2 C5 C12 C16 -0.2(5) . . . . ?
C2 C11 C16 Fe1 -59.9(3) . . . . ?
C2 C11 C16 C12 -1.0(5) . . . . ?
C3 C6 C14 Fe1 -59.5(3) . . . . ?
C3 C6 C14 C13 -1.0(6) . . . . ?
C3 C8 C13 Fe1 59.5(3) . . . . ?
C3 C8 C13 C14 -1.0(6) . . . . ?
C4 C3 C6 Fe1 116.7(4) . . . . ?
C4 C3 C6 C14 177.2(4) . . . . ?
C4 C3 C8 Fe1 -116.8(4) . . . . ?
C4 C3 C8 C13 -176.6(4) . . . . ?
C5 C2 C11 Fe1 -59.7(3) . . . . ?
C5 C2 C11 C16 0.9(5) . . . . ?
C5 C12 C16 Fe1 58.9(3) . . . . ?
C5 C12 C16 C11 0.8(5) . . . . ?
C6 C3 C4 O3 173.7(4) . . . . ?
C6 C3 C4 O11 -4.1(7) . . . . ?
C6 C3 C8 Fe1 60.2(3) . . . . ?
C6 C3 C8 C13 0.4(5) . . . . ?
C7 C9 C17 Fe2 -116.4(5) . . . . ?
C7 C9 C17 C31 -176.2(5) . . . . ?
C7 C9 C23 Fe2 117.3(4) . . . . ?
C7 C9 C23 C28 176.8(4) . . . . ?
C8 C3 C4 O3 -9.9(6) . . . . ?
C8 C3 C4 O11 172.3(4) . . . . ?
C8 C3 C6 Fe1 -60.2(3) . . . . ?
C8 C3 C6 C14 0.4(5) . . . . ?
C8 C13 C14 Fe1 59.7(4) . . . . ?
C8 C13 C14 C6 1.2(6) . . . . ?
C9 C17 C31 Fe2 59.6(4) . . . . ?
C9 C17 C31 C28 -0.5(7) . . . . ?
C9 C23 C28 Fe2 -59.2(4) . . . . ?
C9 C23 C28 C31 -1.0(7) . . . . ?
C10 C15 C18 Fe2 -117.1(5) . . . . ?
C10 C15 C18 C34 -176.8(5) . . . . ?
C10 C15 C25 Fe2 117.2(5) . . . . ?
C10 C15 C25 C35 177.3(5) . . . . ?
C11 C2 C5 Fe1 59.5(3) . . . . ?
C11 C2 C5 C12 -0.4(5) . . . . ?
C15 C18 C34 Fe2 59.2(4) . . . . ?
C15 C18 C34 C35 0.7(7) . . . . ?
C15 C25 C35 Fe2 -59.3(4) . . . . ?
C15 C25 C35 C34 -2.1(7) . . . . ?
C17 C9 C23 Fe2 -58.8(3) . . . . ?
C17 C9 C23 C28 0.7(6) . . . . ?
C18 C15 C25 Fe2 -57.6(4) . . . . ?
C18 C15 C25 C35 2.6(6) . . . . ?
C18 C34 C35 Fe2 58.2(4) . . . . ?
C18 C34 C35 C25 0.9(8) . . . . ?
C19 N1 C20 C29 159.4(4) . . . . ?
C19 N1 C30 C32 -100.0(5) . . . . ?
C20 N1 C19 C26 -163.5(4) . . . . ?
C20 N1 C30 C32 137.0(5) . . . . ?
C23 C9 C17 Fe2 59.6(4) . . . . ?
C23 C9 C17 C31 -0.1(6) . . . . ?
C23 C28 C31 Fe2 -58.7(4) . . . . ?
C23 C28 C31 C17 0.9(7) . . . . ?
C25 C15 C18 Fe2 57.6(4) . . . . ?
C25 C15 C18 C34 -2.0(6) . . . . ?
C30 N1 C19 C26 72.4(5) . . . . ?
C30 N1 C20 C29 -75.9(5) . . . . ?

loop_
_platon_squeeze_void_nr
_platon_squeeze_void_average_x
_platon_squeeze_void_average_y
_platon_squeeze_void_average_z
_platon_squeeze_void_volume
_platon_squeeze_void_count_electrons
_platon_squeeze_void_content
1 0.000 0.000 0.000 15 -1 '2 H2O'
2 0.000 1.000 0.500 315 68 ' '
3 0.500 0.500 0.000 315 68 ' '
4 0.500 0.500 0.500 15 -1 '2 H2O'
